data_4064501
loop_
_publ_author_name
'Petz, Wolfgang'
'Neum\"uller, Bernhard'
'Klein, Susanne'
'Frenking, Gernot'

_publ_section_title
;
 Syntheses and Crystal Structures of [Hg{C(PPh3)2}2][Hg2I6] and
 [Cu{C(PPh3)2}2]I and Comparative Theoretical Study of Carbene Complexes
 [M(NHC)2] with Carbone Complexes [M{C(PH3)2}2] (M = Cu+, Ag+, Au+, Zn2+,
 Cd2+, Hg2+)
;
_journal_issue 12
_journal_name_full Organometallics
_journal_page_first 3330
_journal_paper_doi 10.1021/om200145c
_journal_volume 30
_journal_year 2011
_chemical_formula_moiety '[Cu{C(PPh~3~)~2~}~2~]I^.^2THF'
_chemical_formula_sum 'C82 H76 Cu I O2 P4'
_chemical_formula_weight 1407.75
_chemical_name_systematic
;
 ?
;
_space_group_IT_number 2
_symmetry_cell_setting triclinic
_symmetry_space_group_name_Hall '-P 1'
_symmetry_space_group_name_H-M 'P -1'
_atom_sites_solution_hydrogens geom
_atom_sites_solution_primary direct
_atom_sites_solution_secondary difmap
_audit_creation_method SHELXL-97
_cell_angle_alpha 75.00(1)
_cell_angle_beta 78.97(1)
_cell_angle_gamma 82.03(1)
_cell_formula_units_Z 2
_cell_length_a 11.949(1)
_cell_length_b 14.736(1)
_cell_length_c 20.854(2)
_cell_measurement_reflns_used 8000
_cell_measurement_temperature 193(2)
_cell_measurement_theta_max 26.13
_cell_measurement_theta_min 1.74
_cell_volume 3465.9(5)
_computing_cell_refinement 'IPDS I (Stoe)'
_computing_data_collection 'IPDS I (Stoe)'
_computing_data_reduction 'IPDS I (Stoe)'
_computing_molecular_graphics 'SHELXTL-Plus (Sheldrick, 1997)'
_computing_publication_material 'WinGX (Farrugia, 1999)'
_computing_structure_refinement 'SHELXL-97 (Sheldrick, 1997)'
_computing_structure_solution
;
 SIR-92 (Altomare, Cascarano, Giacovazzo, Guagliardi, Burla, Polidori,
        Camalli, 1992)
;
_diffrn_ambient_temperature 193(2)
_diffrn_measured_fraction_theta_full 0.916
_diffrn_measured_fraction_theta_max 0.916
_diffrn_measurement_device_type 'IPDS I (Stoe)'
_diffrn_measurement_method 'IPDS I (Stoe)'
_diffrn_radiation_monochromator graphite
_diffrn_radiation_source 'fine-focus sealed tube'
_diffrn_radiation_type MoK\a
_diffrn_radiation_wavelength 0.71073
_diffrn_reflns_av_R_equivalents 0.1084
_diffrn_reflns_av_sigmaI/netI 0.2305
_diffrn_reflns_limit_h_max 14
_diffrn_reflns_limit_h_min -14
_diffrn_reflns_limit_k_max 17
_diffrn_reflns_limit_k_min -17
_diffrn_reflns_limit_l_max 25
_diffrn_reflns_limit_l_min -25
_diffrn_reflns_number 34323
_diffrn_reflns_theta_full 26.13
_diffrn_reflns_theta_max 26.13
_diffrn_reflns_theta_min 1.74
_diffrn_standards_decay_% 0
_exptl_absorpt_coefficient_mu 0.901
_exptl_absorpt_correction_T_max 1.0
_exptl_absorpt_correction_T_min 0.29
_exptl_absorpt_correction_type none
_exptl_crystal_colour colorless
_exptl_crystal_density_diffrn 1.349
_exptl_crystal_density_method 'not measured'
_exptl_crystal_description plates
_exptl_crystal_F_000 1452
_exptl_crystal_size_max 0.21
_exptl_crystal_size_mid 0.13
_exptl_crystal_size_min 0.06
_refine_diff_density_max 0.982
_refine_diff_density_min -0.694
_refine_diff_density_rms 0.085
_refine_ls_extinction_method none
_refine_ls_goodness_of_fit_ref 0.690
_refine_ls_hydrogen_treatment mixed
_refine_ls_matrix_type full
_refine_ls_number_parameters 741
_refine_ls_number_reflns 12657
_refine_ls_number_restraints 0
_refine_ls_restrained_S_all 0.690
_refine_ls_R_factor_all 0.1400
_refine_ls_R_factor_gt 0.0469
_refine_ls_shift/su_max 0.002
_refine_ls_shift/su_mean 0.000
_refine_ls_structure_factor_coef Fsqd
_refine_ls_weighting_details 'calc w=1/[\s^2^(Fo^2^)+(0.0119P)^2^+0.0000P] where P=(Fo^2^+2Fc^2^)/3'
_refine_ls_weighting_scheme calc
_refine_ls_wR_factor_gt 0.0756
_refine_ls_wR_factor_ref 0.0925
_reflns_number_gt 5059
_reflns_number_total 12657
_reflns_threshold_expression >2sigma(I)
_cod_data_source_file om200145c_si_004.cif
_cod_data_source_block pe145
_cod_original_sg_symbol_H-M P-1
_cod_database_code 4064501

loop_
_symmetry_equiv_pos_as_xyz
'x, y, z'
'-x, -y, -z'

loop_
_atom_site_label
_atom_site_type_symbol
_atom_site_fract_x
_atom_site_fract_y
_atom_site_fract_z
_atom_site_U_iso_or_equiv
_atom_site_adp_type
_atom_site_occupancy
_atom_site_symmetry_multiplicity
_atom_site_calc_flag
_atom_site_refinement_flags
_atom_site_disorder_assembly
_atom_site_disorder_group
I1 I 0.33475(4) -0.18881(4) 0.73250(2) 0.04361(14) Uani 1 1 d . . .
Cu1 Cu 0.79553(6) 0.29787(5) 0.76453(3) 0.02722(18) Uani 1 1 d . . .
C1 C 0.8539(5) 0.3173(4) 0.8403(3) 0.0299(14) Uani 1 1 d . . .
P1 P 0.90958(12) 0.21766(11) 0.88863(6) 0.0264(3) Uani 1 1 d . . .
C2 C 0.9473(5) 0.2250(4) 0.9683(3) 0.0286(14) Uani 1 1 d . . .
C3 C 0.8716(5) 0.1972(5) 1.0288(3) 0.0458(17) Uani 1 1 d . . .
H31 H 0.8022 0.1724 1.0289 0.072(3) Uiso 1 1 calc R . .
C4 C 0.8994(6) 0.2063(5) 1.0885(3) 0.0484(18) Uani 1 1 d . . .
H41 H 0.8478 0.1888 1.1294 0.072(3) Uiso 1 1 calc R . .
C5 C 1.0000(6) 0.2403(5) 1.0890(3) 0.0460(18) Uani 1 1 d . . .
H51 H 1.0196 0.2445 1.1302 0.072(3) Uiso 1 1 calc R . .
C6 C 1.0719(6) 0.2681(5) 1.0299(3) 0.0437(17) Uani 1 1 d . . .
H61 H 1.1409 0.2932 1.0300 0.072(3) Uiso 1 1 calc R . .
C7 C 1.0461(5) 0.2603(4) 0.9689(3) 0.0363(15) Uani 1 1 d . . .
H71 H 1.0975 0.2795 0.9282 0.072(3) Uiso 1 1 calc R . .
C8 C 0.6939(5) 0.1551(5) 0.9080(3) 0.0369(15) Uani 1 1 d . . .
H81 H 0.6705 0.2199 0.8913 0.072(3) Uiso 1 1 calc R . .
C9 C 0.8079(5) 0.1275(4) 0.9122(2) 0.0271(13) Uani 1 1 d . . .
C10 C 0.6136(5) 0.0910(6) 0.9274(3) 0.0487(19) Uani 1 1 d . . .
H101 H 0.5354 0.1113 0.9241 0.072(3) Uiso 1 1 calc R . .
C11 C 0.6469(6) -0.0035(5) 0.9518(3) 0.0482(18) Uani 1 1 d . . .
H111 H 0.5914 -0.0480 0.9656 0.072(3) Uiso 1 1 calc R . .
C12 C 0.7592(5) -0.0330(5) 0.9562(3) 0.0436(17) Uani 1 1 d . . .
H121 H 0.7820 -0.0979 0.9728 0.072(3) Uiso 1 1 calc R . .
C13 C 0.8404(5) 0.0324(4) 0.9361(3) 0.0365(15) Uani 1 1 d . . .
H131 H 0.9187 0.0118 0.9389 0.072(3) Uiso 1 1 calc R . .
C14 C 1.0410(5) 0.1606(4) 0.8485(3) 0.0296(14) Uani 1 1 d . . .
C15 C 1.1065(5) 0.0888(4) 0.8867(3) 0.0350(15) Uani 1 1 d . . .
H151 H 1.0870 0.0733 0.9343 0.072(3) Uiso 1 1 calc R . .
C16 C 1.1990(5) 0.0399(5) 0.8564(3) 0.0462(18) Uani 1 1 d . . .
H161 H 1.2410 -0.0104 0.8831 0.072(3) Uiso 1 1 calc R . .
C17 C 1.2314(5) 0.0638(5) 0.7871(4) 0.052(2) Uani 1 1 d . . .
H171 H 1.2951 0.0299 0.7660 0.072(3) Uiso 1 1 calc R . .
C18 C 1.1698(5) 0.1372(6) 0.7495(3) 0.0478(19) Uani 1 1 d . . .
H181 H 1.1923 0.1550 0.7021 0.072(3) Uiso 1 1 calc R . .
C19 C 1.0757(5) 0.1855(5) 0.7796(3) 0.0377(16) Uani 1 1 d . . .
H191 H 1.0345 0.2364 0.7528 0.072(3) Uiso 1 1 calc R . .
P2 P 0.85058(12) 0.42711(11) 0.85148(7) 0.0279(4) Uani 1 1 d . . .
C20 C 0.8052(5) 0.4382(4) 0.9382(3) 0.0307(14) Uani 1 1 d . . .
C21 C 0.8580(5) 0.4877(5) 0.9687(3) 0.0407(16) Uani 1 1 d . . .
H211 H 0.9229 0.5192 0.9443 0.072(3) Uiso 1 1 calc R . .
C22 C 0.8182(6) 0.4930(5) 1.0354(3) 0.052(2) Uani 1 1 d . . .
H221 H 0.8575 0.5256 1.0568 0.072(3) Uiso 1 1 calc R . .
C23 C 0.7211(6) 0.4505(5) 1.0696(3) 0.054(2) Uani 1 1 d . . .
H231 H 0.6926 0.4545 1.1147 0.072(3) Uiso 1 1 calc R . .
C24 C 0.6655(6) 0.4026(5) 1.0393(3) 0.056(2) Uani 1 1 d . . .
H241 H 0.5983 0.3741 1.0633 0.072(3) Uiso 1 1 calc R . .
C25 C 0.7065(5) 0.3950(5) 0.9736(3) 0.0429(16) Uani 1 1 d . . .
H251 H 0.6680 0.3609 0.9529 0.072(3) Uiso 1 1 calc R . .
C26 C 0.7498(5) 0.5073(4) 0.8039(3) 0.0311(14) Uani 1 1 d . . .
C27 C 0.7748(6) 0.5253(5) 0.7332(3) 0.0433(17) Uani 1 1 d . . .
H271 H 0.8444 0.4981 0.7122 0.072(3) Uiso 1 1 calc R . .
C28 C 0.6998(6) 0.5816(5) 0.6946(3) 0.0495(18) Uani 1 1 d . . .
H281 H 0.7179 0.5925 0.6470 0.072(3) Uiso 1 1 calc R . .
C29 C 0.5986(6) 0.6227(5) 0.7230(3) 0.0479(18) Uani 1 1 d . . .
H291 H 0.5462 0.6606 0.6957 0.072(3) Uiso 1 1 calc R . .
C30 C 0.5746(6) 0.6074(5) 0.7932(3) 0.0474(18) Uani 1 1 d . . .
H301 H 0.5064 0.6369 0.8138 0.072(3) Uiso 1 1 calc R . .
C31 C 0.6487(5) 0.5502(5) 0.8322(3) 0.0415(17) Uani 1 1 d . . .
H311 H 0.6305 0.5397 0.8798 0.072(3) Uiso 1 1 calc R . .
C32 C 0.9832(5) 0.4844(4) 0.8202(2) 0.0318(14) Uani 1 1 d . . .
C33 C 1.0850(5) 0.4306(5) 0.8067(3) 0.0351(15) Uani 1 1 d . . .
H331 H 1.0852 0.3643 0.8138 0.072(3) Uiso 1 1 calc R . .
C34 C 1.1875(5) 0.4723(5) 0.7827(3) 0.0462(17) Uani 1 1 d . . .
H341 H 1.2576 0.4342 0.7760 0.072(3) Uiso 1 1 calc R . .
C35 C 1.1867(6) 0.5691(5) 0.7689(3) 0.0458(18) Uani 1 1 d . . .
H351 H 1.2563 0.5976 0.7513 0.072(3) Uiso 1 1 calc R . .
C36 C 1.0868(6) 0.6245(5) 0.7802(3) 0.0478(17) Uani 1 1 d . . .
H361 H 1.0865 0.6911 0.7715 0.072(3) Uiso 1 1 calc R . .
C37 C 0.9849(6) 0.5814(5) 0.8048(3) 0.0471(18) Uani 1 1 d . . .
H371 H 0.9149 0.6198 0.8111 0.072(3) Uiso 1 1 calc R . .
C38 C 0.7356(5) 0.2732(4) 0.6906(2) 0.0290(14) Uani 1 1 d . . .
P3 P 0.59586(12) 0.29238(11) 0.68569(7) 0.0278(4) Uani 1 1 d . . .
C39 C 0.5089(4) 0.2921(4) 0.7684(3) 0.0277(13) Uani 1 1 d . . .
C40 C 0.4231(5) 0.2326(5) 0.7969(3) 0.0356(15) Uani 1 1 d . . .
H401 H 0.4082 0.1888 0.7739 0.072(3) Uiso 1 1 calc R . .
C41 C 0.3589(5) 0.2371(5) 0.8589(3) 0.0447(17) Uani 1 1 d . . .
H411 H 0.2994 0.1968 0.8780 0.072(3) Uiso 1 1 calc R . .
C42 C 0.3803(5) 0.2993(5) 0.8932(3) 0.0451(18) Uani 1 1 d . . .
H421 H 0.3366 0.3009 0.9361 0.072(3) Uiso 1 1 calc R . .
C43 C 0.4654(5) 0.3595(5) 0.8654(3) 0.0418(17) Uani 1 1 d . . .
H431 H 0.4798 0.4028 0.8890 0.072(3) Uiso 1 1 calc R . .
C44 C 0.5302(5) 0.3563(4) 0.8022(3) 0.0360(15) Uani 1 1 d . . .
H441 H 0.5884 0.3977 0.7826 0.072(3) Uiso 1 1 calc R . .
C45 C 0.5371(5) 0.2068(5) 0.6550(3) 0.0338(15) Uani 1 1 d . . .
C46 C 0.5551(5) 0.1118(5) 0.6856(3) 0.0379(15) Uani 1 1 d . . .
H461 H 0.5997 0.0920 0.7208 0.072(3) Uiso 1 1 calc R . .
C47 C 0.5079(6) 0.0461(5) 0.6648(3) 0.0475(18) Uani 1 1 d . . .
H471 H 0.5201 -0.0189 0.6860 0.072(3) Uiso 1 1 calc R . .
C48 C 0.4432(6) 0.0740(6) 0.6134(3) 0.0519(18) Uani 1 1 d . . .
H481 H 0.4095 0.0284 0.6002 0.072(3) Uiso 1 1 calc R . .
C49 C 0.4279(6) 0.1674(6) 0.5818(3) 0.061(2) Uani 1 1 d . . .
H491 H 0.3872 0.1863 0.5449 0.072(3) Uiso 1 1 calc R . .
C50 C 0.4714(5) 0.2346(5) 0.6032(3) 0.0430(17) Uani 1 1 d . . .
H501 H 0.4567 0.2997 0.5827 0.072(3) Uiso 1 1 calc R . .
C51 C 0.5484(5) 0.4083(4) 0.6358(3) 0.0324(14) Uani 1 1 d . . .
C52 C 0.4427(6) 0.4519(6) 0.6518(3) 0.068(3) Uani 1 1 d . . .
H521 H 0.3903 0.4187 0.6874 0.072(3) Uiso 1 1 calc R . .
C53 C 0.4084(7) 0.5418(6) 0.6187(3) 0.076(3) Uani 1 1 d . . .
H531 H 0.3338 0.5702 0.6312 0.072(3) Uiso 1 1 calc R . .
C54 C 0.4854(7) 0.5908(5) 0.5661(3) 0.058(2) Uani 1 1 d . . .
H541 H 0.4657 0.6543 0.5438 0.072(3) Uiso 1 1 calc R . .
C55 C 0.5893(6) 0.5455(6) 0.5477(3) 0.066(2) Uani 1 1 d . . .
H551 H 0.6402 0.5760 0.5099 0.072(3) Uiso 1 1 calc R . .
C56 C 0.6213(6) 0.4565(5) 0.5830(3) 0.052(2) Uani 1 1 d . . .
H561 H 0.6956 0.4276 0.5705 0.072(3) Uiso 1 1 calc R . .
P4 P 0.84403(12) 0.23345(11) 0.63639(7) 0.0286(4) Uani 1 1 d . . .
C57 C 0.9088(5) 0.1171(4) 0.6707(3) 0.0306(14) Uani 1 1 d . . .
C58 C 0.8779(5) 0.0727(5) 0.7381(3) 0.0368(16) Uani 1 1 d . . .
H581 H 0.8185 0.1022 0.7653 0.072(3) Uiso 1 1 calc R . .
C59 C 0.9321(6) -0.0135(5) 0.7663(3) 0.0458(17) Uani 1 1 d . . .
H591 H 0.9091 -0.0425 0.8124 0.072(3) Uiso 1 1 calc R . .
C60 C 1.0191(6) -0.0579(5) 0.7284(4) 0.054(2) Uani 1 1 d . . .
H601 H 1.0586 -0.1156 0.7486 0.072(3) Uiso 1 1 calc R . .
C61 C 1.0480(6) -0.0169(5) 0.6601(4) 0.060(2) Uani 1 1 d . . .
H611 H 1.1068 -0.0475 0.6332 0.072(3) Uiso 1 1 calc R . .
C62 C 0.9917(6) 0.0680(5) 0.6310(3) 0.0483(19) Uani 1 1 d . . .
H621 H 1.0092 0.0935 0.5839 0.072(3) Uiso 1 1 calc R . .
C63 C 0.8164(5) 0.2266(5) 0.5546(3) 0.0353(15) Uani 1 1 d . . .
C64 C 0.7659(6) 0.1523(6) 0.5476(3) 0.054(2) Uani 1 1 d . . .
H641 H 0.7466 0.1023 0.5857 0.072(3) Uiso 1 1 calc R . .
C65 C 0.7429(7) 0.1494(7) 0.4854(4) 0.069(2) Uani 1 1 d . . .
H651 H 0.7054 0.0989 0.4813 0.072(3) Uiso 1 1 calc R . .
C66 C 0.7741(6) 0.2193(7) 0.4303(4) 0.062(3) Uani 1 1 d . . .
H661 H 0.7595 0.2163 0.3878 0.072(3) Uiso 1 1 calc R . .
C67 C 0.8259(7) 0.2936(6) 0.4349(3) 0.067(3) Uani 1 1 d . . .
H671 H 0.8474 0.3418 0.3960 0.072(3) Uiso 1 1 calc R . .
C68 C 0.8468(6) 0.2981(5) 0.4971(3) 0.0459(18) Uani 1 1 d . . .
H681 H 0.8821 0.3501 0.5008 0.072(3) Uiso 1 1 calc R . .
C69 C 0.9613(5) 0.3116(4) 0.6142(2) 0.0308(14) Uani 1 1 d . . .
C70 C 1.0732(6) 0.2811(6) 0.6000(4) 0.074(3) Uani 1 1 d . . .
H701 H 1.0957 0.2162 0.6021 0.072(3) Uiso 1 1 calc R . .
C71 C 1.1552(7) 0.3457(7) 0.5823(6) 0.114(4) Uani 1 1 d . . .
H711 H 1.2331 0.3243 0.5698 0.072(3) Uiso 1 1 calc R . .
C72 C 1.1273(6) 0.4369(6) 0.5822(4) 0.064(2) Uani 1 1 d . . .
H721 H 1.1847 0.4795 0.5712 0.072(3) Uiso 1 1 calc R . .
C73 C 1.0178(6) 0.4663(6) 0.5978(4) 0.062(2) Uani 1 1 d . . .
H731 H 0.9967 0.5313 0.5965 0.072(3) Uiso 1 1 calc R . .
C74 C 0.9355(3) 0.4058(3) 0.61558(16) 0.056(2) Uani 1 1 d . . .
H741 H 0.8585 0.4284 0.6292 0.072(3) Uiso 1 1 calc R . .
O1 O 0.4616(3) 0.2332(3) 0.07150(16) 0.100(3) Uiso 0.60 1 d PR A 1
C75 C 0.5079(3) 0.1441(3) 0.10880(16) 0.133(9) Uiso 0.60 1 d PR A 1
H751 H 0.5786 0.1483 0.1229 0.072(3) Uiso 0.60 1 d PR B 1
H752 H 0.5171 0.0951 0.0850 0.072(3) Uiso 0.60 1 d PR C 1
C76 C 0.4201(3) 0.1352(3) 0.15900(16) 0.112(6) Uiso 0.60 1 d PR A 1
H761 H 0.4423 0.1462 0.1980 0.072(3) Uiso 0.60 1 d PR D 1
H762 H 0.3973 0.0723 0.1702 0.072(3) Uiso 0.60 1 d PR E 1
C77 C 0.3245(3) 0.2033(3) 0.13890(16) 0.103(11) Uiso 0.60 1 d PR A 1
H771 H 0.3018 0.2440 0.1693 0.072(3) Uiso 0.60 1 d PR F 1
H772 H 0.2599 0.1716 0.1383 0.072(3) Uiso 0.60 1 d PR G 1
C78 C 0.3607(3) 0.2487(3) 0.08210(16) 0.122(7) Uiso 0.60 1 d PR A 1
H781 H 0.3273 0.2308 0.0494 0.072(3) Uiso 0.60 1 d PR H 1
H782 H 0.3404 0.3149 0.0788 0.072(3) Uiso 0.60 1 d PR I 1
O2 O 0.4998(3) 0.1756(3) 0.10075(16) 0.165(11) Uiso 0.40 1 d PR J 2
C79 C 0.4956(3) 0.0880(3) 0.15615(16) 0.048(4) Uiso 0.40 1 d PR J 2
H791 H 0.5557 0.0771 0.1827 0.072(3) Uiso 0.40 1 d PR K 2
H792 H 0.4850 0.0322 0.1432 0.072(3) Uiso 0.40 1 d PR L 2
C80 C 0.3849(3) 0.1411(3) 0.18395(16) 0.043(4) Uiso 0.40 1 d PR J 2
H801 H 0.4038 0.1750 0.2134 0.072(3) Uiso 0.40 1 d PR M 2
H802 H 0.3348 0.0950 0.2110 0.072(3) Uiso 0.40 1 d PR N 2
C81 C 0.3246(3) 0.2034(3) 0.13895(16) 0.23(4) Uiso 0.40 1 d PR J 2
H811 H 0.3096 0.2631 0.1508 0.072(3) Uiso 0.40 1 d PR O 2
H812 H 0.2524 0.1803 0.1409 0.072(3) Uiso 0.40 1 d PR P 2
C82 C 0.3883(3) 0.2159(3) 0.07065(16) 0.118(10) Uiso 0.40 1 d PR J 2
H821 H 0.3665 0.1774 0.0451 0.072(3) Uiso 0.40 1 d PR Q 2
H822 H 0.3888 0.2805 0.0458 0.072(3) Uiso 0.40 1 d PR R 2
O3 O 0.1421(3) 0.1989(3) 0.37390(16) 0.238(7) Uiso 0.50 1 d PR S 3
C83 C 0.2549(3) 0.1430(3) 0.36070(16) 0.078(5) Uiso 0.50 1 d PR S 3
H831 H 0.2958 0.1697 0.3170 0.072(3) Uiso 0.50 1 d PR T 3
H832 H 0.2443 0.0788 0.3632 0.072(3) Uiso 0.50 1 d PR U 3
C84 C 0.3192(3) 0.1484(3) 0.41530(16) 0.106(7) Uiso 0.50 1 d PR S 3
H841 H 0.3890 0.1775 0.3960 0.072(3) Uiso 0.50 1 d PR V 3
H842 H 0.3377 0.0865 0.4421 0.072(3) Uiso 0.50 1 d PR W 3
C85 C 0.2493(3) 0.2003(3) 0.45270(16) 0.078(5) Uiso 0.50 1 d PR S 3
H851 H 0.2488 0.2670 0.4336 0.072(3) Uiso 0.50 1 d PR X 3
H852 H 0.2610 0.1851 0.4987 0.072(3) Uiso 0.50 1 d PR Y 3
C86 C 0.1141(3) 0.1438(3) 0.43880(16) 0.130(8) Uiso 0.50 1 d PR S 3
H861 H 0.1249 0.0769 0.4427 0.072(3) Uiso 0.50 1 d PR Z 3
H862 H 0.0417 0.1628 0.4630 0.072(3) Uiso 0.50 1 d PR A 3
O4 O 0.1982(3) 0.1321(3) 0.46970(16) 0.148(6) Uiso 0.50 1 d PR B 4
C87 C 0.2756(3) 0.1044(3) 0.40833(16) 0.166(11) Uiso 0.50 1 d PR B 4
H871 H 0.3074 0.0398 0.4198 0.072(3) Uiso 0.50 1 d PR C 4
H872 H 0.3371 0.1442 0.3912 0.072(3) Uiso 0.50 1 d PR D 4
C88 C 0.2047(3) 0.1168(3) 0.36307(16) 0.227(16) Uiso 0.50 1 d PR B 4
H881 H 0.1597 0.0643 0.3724 0.072(3) Uiso 0.50 1 d PR E 4
H882 H 0.2465 0.1254 0.3181 0.072(3) Uiso 0.50 1 d PR F 4
C89 C 0.1278(3) 0.2090(3) 0.37340(16) 0.238(7) Uiso 0.50 1 d PR B 4
H891 H 0.0491 0.2012 0.3739 0.072(3) Uiso 0.50 1 d PR G 4
H892 H 0.1500 0.2611 0.3366 0.072(3) Uiso 0.50 1 d PR H 4
C90 C 0.1393(3) 0.2286(3) 0.43470(16) 0.092(6) Uiso 0.50 1 d PR B 4
H901 H 0.1866 0.2790 0.4274 0.072(3) Uiso 0.50 1 d PR I 4
H902 H 0.0662 0.2436 0.4601 0.072(3) Uiso 0.50 1 d PR J 4

loop_
_atom_site_aniso_label
_atom_site_aniso_U_11
_atom_site_aniso_U_22
_atom_site_aniso_U_33
_atom_site_aniso_U_23
_atom_site_aniso_U_13
_atom_site_aniso_U_12
I1 0.0412(3) 0.0429(3) 0.0512(3) -0.0167(2) -0.0124(2) -0.0015(2)
Cu1 0.0288(4) 0.0289(5) 0.0240(4) -0.0073(3) -0.0035(3) -0.0023(3)
C1 0.029(3) 0.031(4) 0.030(3) -0.010(3) -0.004(2) -0.002(3)
P1 0.0284(8) 0.0275(10) 0.0237(7) -0.0065(6) -0.0045(6) -0.0029(7)
C2 0.028(3) 0.026(4) 0.029(3) -0.001(2) -0.003(2) -0.004(3)
C3 0.038(4) 0.059(5) 0.041(4) -0.011(3) -0.003(3) -0.013(3)
C4 0.050(4) 0.065(6) 0.032(4) -0.014(3) -0.007(3) -0.008(4)
C5 0.059(5) 0.054(5) 0.026(3) -0.012(3) -0.009(3) -0.004(4)
C6 0.056(4) 0.043(5) 0.043(4) -0.015(3) -0.028(3) -0.003(3)
C7 0.046(4) 0.036(4) 0.028(3) -0.006(3) -0.012(3) -0.002(3)
C8 0.033(4) 0.036(4) 0.037(3) 0.000(3) -0.007(3) -0.004(3)
C9 0.027(3) 0.028(4) 0.022(3) -0.001(2) -0.002(2) -0.003(3)
C10 0.026(4) 0.059(6) 0.059(4) -0.004(4) -0.009(3) -0.013(3)
C11 0.044(4) 0.049(5) 0.051(4) -0.010(4) 0.001(3) -0.021(4)
C12 0.042(4) 0.033(5) 0.054(4) -0.005(3) -0.007(3) -0.008(3)
C13 0.033(3) 0.037(4) 0.037(3) -0.005(3) -0.004(3) -0.004(3)
C14 0.027(3) 0.029(4) 0.034(3) -0.007(3) -0.005(3) -0.008(3)
C15 0.026(3) 0.030(4) 0.045(4) -0.003(3) -0.004(3) -0.007(3)
C16 0.029(4) 0.037(5) 0.065(5) -0.006(3) -0.002(3) 0.004(3)
C17 0.026(4) 0.050(5) 0.084(6) -0.034(4) 0.009(4) -0.008(4)
C18 0.032(4) 0.064(6) 0.052(4) -0.033(4) 0.011(3) -0.012(4)
C19 0.034(4) 0.045(5) 0.036(3) -0.015(3) -0.003(3) -0.004(3)
P2 0.0288(8) 0.0276(10) 0.0282(8) -0.0094(7) -0.0029(6) -0.0028(7)
C20 0.040(4) 0.023(4) 0.032(3) -0.007(3) -0.011(3) -0.004(3)
C21 0.038(4) 0.051(5) 0.034(3) -0.015(3) -0.003(3) -0.007(3)
C22 0.056(5) 0.074(6) 0.039(4) -0.035(4) -0.013(3) 0.001(4)
C23 0.065(5) 0.061(6) 0.037(4) -0.025(4) -0.005(4) 0.009(4)
C24 0.068(5) 0.058(6) 0.039(4) -0.020(4) 0.020(4) -0.017(4)
C25 0.051(4) 0.044(5) 0.037(3) -0.015(3) -0.003(3) -0.011(3)
C26 0.036(4) 0.021(4) 0.036(3) -0.011(3) 0.000(3) -0.003(3)
C27 0.047(4) 0.041(5) 0.040(4) -0.006(3) -0.010(3) 0.001(3)
C28 0.065(5) 0.043(5) 0.038(4) -0.005(3) -0.014(3) 0.005(4)
C29 0.059(5) 0.032(4) 0.056(4) -0.007(3) -0.027(4) 0.003(3)
C30 0.045(4) 0.039(5) 0.054(4) -0.009(3) -0.011(3) 0.011(3)
C31 0.046(4) 0.038(5) 0.039(4) -0.007(3) -0.008(3) 0.001(3)
C32 0.041(4) 0.026(4) 0.027(3) -0.008(3) -0.003(3) -0.002(3)
C33 0.036(4) 0.031(4) 0.036(3) -0.005(3) 0.000(3) -0.011(3)
C34 0.039(4) 0.056(6) 0.041(4) -0.012(3) 0.004(3) -0.009(3)
C35 0.053(5) 0.046(5) 0.039(4) -0.011(3) 0.006(3) -0.023(4)
C36 0.057(5) 0.033(4) 0.055(4) -0.017(3) 0.006(3) -0.018(4)
C37 0.050(4) 0.041(5) 0.051(4) -0.021(3) 0.005(3) -0.005(4)
C38 0.033(3) 0.029(4) 0.019(3) -0.002(2) 0.002(2) -0.003(3)
P3 0.0262(8) 0.0311(10) 0.0250(7) -0.0047(6) -0.0035(6) -0.0036(7)
C39 0.020(3) 0.033(4) 0.032(3) -0.008(3) -0.008(2) -0.004(3)
C40 0.032(3) 0.041(4) 0.031(3) -0.008(3) 0.001(3) -0.005(3)
C41 0.038(4) 0.049(5) 0.045(4) -0.010(3) 0.009(3) -0.022(3)
C42 0.035(4) 0.055(5) 0.040(4) -0.013(3) 0.012(3) -0.008(3)
C43 0.040(4) 0.053(5) 0.036(3) -0.019(3) -0.001(3) -0.005(3)
C44 0.031(3) 0.036(4) 0.037(3) -0.006(3) 0.007(3) -0.008(3)
C45 0.035(4) 0.037(4) 0.029(3) -0.005(3) -0.006(3) -0.004(3)
C46 0.046(4) 0.038(5) 0.031(3) -0.012(3) 0.001(3) -0.012(3)
C47 0.051(4) 0.049(5) 0.046(4) -0.013(3) -0.009(3) -0.012(4)
C48 0.053(4) 0.052(6) 0.060(4) -0.022(4) -0.013(4) -0.016(4)
C49 0.065(5) 0.075(7) 0.055(4) -0.021(4) -0.030(4) -0.013(4)
C50 0.048(4) 0.049(5) 0.034(3) -0.005(3) -0.013(3) -0.009(3)
C51 0.033(3) 0.034(4) 0.029(3) -0.004(3) -0.009(3) -0.004(3)
C52 0.056(5) 0.068(6) 0.042(4) 0.022(4) 0.015(3) 0.028(4)
C53 0.077(6) 0.074(6) 0.047(4) 0.006(4) 0.003(4) 0.043(5)
C54 0.080(6) 0.035(5) 0.043(4) 0.006(3) -0.007(4) 0.012(4)
C55 0.051(5) 0.059(6) 0.057(4) 0.022(4) 0.013(4) 0.002(4)
C56 0.038(4) 0.053(5) 0.045(4) 0.006(3) 0.006(3) 0.014(4)
P4 0.0265(8) 0.0331(10) 0.0250(8) -0.0069(7) -0.0022(6) -0.0022(7)
C57 0.026(3) 0.036(4) 0.028(3) -0.007(3) -0.001(2) -0.002(3)
C58 0.037(4) 0.035(4) 0.040(4) -0.011(3) -0.011(3) 0.002(3)
C59 0.057(4) 0.034(5) 0.041(4) -0.003(3) -0.007(3) 0.000(4)
C60 0.059(5) 0.032(5) 0.066(5) -0.002(4) -0.015(4) 0.007(4)
C61 0.063(5) 0.039(5) 0.072(5) -0.018(4) 0.003(4) 0.008(4)
C62 0.047(4) 0.042(5) 0.050(4) -0.008(3) -0.001(3) 0.002(4)
C63 0.031(3) 0.045(5) 0.030(3) -0.018(3) -0.003(3) 0.007(3)
C64 0.048(4) 0.070(6) 0.049(4) -0.027(4) 0.005(3) -0.019(4)
C65 0.072(6) 0.089(8) 0.067(6) -0.051(5) -0.013(4) -0.013(5)
C66 0.053(5) 0.096(8) 0.049(5) -0.044(5) -0.029(4) 0.027(5)
C67 0.097(6) 0.069(6) 0.031(4) -0.014(4) -0.021(4) 0.028(5)
C68 0.064(5) 0.044(5) 0.028(3) -0.009(3) -0.011(3) 0.007(4)
C69 0.027(3) 0.043(4) 0.018(3) -0.004(3) 0.000(2) 0.001(3)
C70 0.039(5) 0.040(5) 0.127(7) 0.000(5) 0.000(4) -0.001(4)
C71 0.027(5) 0.061(8) 0.219(12) -0.001(7) 0.021(6) -0.006(5)
C72 0.040(5) 0.044(6) 0.100(6) 0.001(4) -0.008(4) -0.018(4)
C73 0.055(5) 0.059(6) 0.074(5) -0.027(4) 0.018(4) -0.026(4)
C74 0.038(4) 0.065(6) 0.065(5) -0.034(4) 0.024(3) -0.017(4)

loop_
_atom_type_symbol
_atom_type_description
_atom_type_scat_dispersion_real
_atom_type_scat_dispersion_imag
_atom_type_scat_source
C C 0.0033 0.0016 'International Tables Vol C Tables 4.2.6.8 and 6.1.1.4'
H H 0.0000 0.0000 'International Tables Vol C Tables 4.2.6.8 and 6.1.1.4'
O O 0.0106 0.0060 'International Tables Vol C Tables 4.2.6.8 and 6.1.1.4'
P P 0.1023 0.0942 'International Tables Vol C Tables 4.2.6.8 and 6.1.1.4'
I I -0.4742 1.8119 'International Tables Vol C Tables 4.2.6.8 and 6.1.1.4'
Cu Cu 0.3201 1.2651 'International Tables Vol C Tables 4.2.6.8 and 6.1.1.4'

loop_
_geom_angle_atom_site_label_1
_geom_angle_atom_site_label_2
_geom_angle_atom_site_label_3
_geom_angle
C1 Cu1 C38 177.7(3)
P1 C1 P2 125.6(3)
P1 C1 Cu1 114.0(3)
P2 C1 Cu1 120.3(3)
C1 P1 C9 110.0(3)
C1 P1 C2 117.5(3)
C9 P1 C2 105.1(2)
C1 P1 C14 115.6(3)
C9 P1 C14 104.2(3)
C2 P1 C14 103.0(3)
C7 C2 C3 119.7(5)
C7 C2 P1 120.4(4)
C3 C2 P1 119.9(4)
C4 C3 C2 119.3(6)
C4 C3 H31 120.4
C2 C3 H31 120.4
C5 C4 C3 120.8(6)
C5 C4 H41 119.6
C3 C4 H41 119.6
C6 C5 C4 119.3(6)
C6 C5 H51 120.4
C4 C5 H51 120.4
C5 C6 C7 121.3(6)
C5 C6 H61 119.4
C7 C6 H61 119.4
C2 C7 C6 119.7(6)
C2 C7 H71 120.2
C6 C7 H71 120.2
C10 C8 C9 121.4(6)
C10 C8 H81 119.3
C9 C8 H81 119.3
C8 C9 C13 118.4(5)
C8 C9 P1 119.1(4)
C13 C9 P1 122.5(4)
C8 C10 C11 119.6(6)
C8 C10 H101 120.2
C11 C10 H101 120.2
C12 C11 C10 120.3(6)
C12 C11 H111 119.9
C10 C11 H111 119.9
C11 C12 C13 119.8(6)
C11 C12 H121 120.1
C13 C12 H121 120.1
C9 C13 C12 120.5(6)
C9 C13 H131 119.8
C12 C13 H131 119.8
C19 C14 C15 118.2(5)
C19 C14 P1 121.1(4)
C15 C14 P1 120.7(4)
C16 C15 C14 120.9(6)
C16 C15 H151 119.5
C14 C15 H151 119.5
C15 C16 C17 120.4(6)
C15 C16 H161 119.8
C17 C16 H161 119.8
C18 C17 C16 118.9(6)
C18 C17 H171 120.6
C16 C17 H171 120.6
C17 C18 C19 121.0(6)
C17 C18 H181 119.5
C19 C18 H181 119.5
C18 C19 C14 120.5(6)
C18 C19 H191 119.7
C14 C19 H191 119.7
C1 P2 C26 110.3(3)
C1 P2 C32 116.1(3)
C26 P2 C32 102.4(3)
C1 P2 C20 115.2(3)
C26 P2 C20 105.2(3)
C32 P2 C20 106.4(3)
C21 C20 C25 119.2(5)
C21 C20 P2 124.4(5)
C25 C20 P2 116.4(4)
C20 C21 C22 121.1(6)
C20 C21 H211 119.4
C22 C21 H211 119.4
C23 C22 C21 119.1(6)
C23 C22 H221 120.5
C21 C22 H221 120.5
C24 C23 C22 120.5(6)
C24 C23 H231 119.7
C22 C23 H231 119.7
C23 C24 C25 120.6(7)
C23 C24 H241 119.7
C25 C24 H241 119.7
C24 C25 C20 119.5(6)
C24 C25 H251 120.3
C20 C25 H251 120.3
C31 C26 C27 117.9(6)
C31 C26 P2 124.5(4)
C27 C26 P2 117.6(4)
C28 C27 C26 120.5(6)
C28 C27 H271 119.8
C26 C27 H271 119.8
C27 C28 C29 121.6(6)
C27 C28 H281 119.2
C29 C28 H281 119.2
C28 C29 C30 118.3(6)
C28 C29 H291 120.8
C30 C29 H291 120.8
C31 C30 C29 120.5(6)
C31 C30 H301 119.8
C29 C30 H301 119.8
C30 C31 C26 121.3(6)
C30 C31 H311 119.3
C26 C31 H311 119.3
C33 C32 C37 117.9(6)
C33 C32 P2 119.6(5)
C37 C32 P2 122.3(5)
C32 C33 C34 120.9(6)
C32 C33 H331 119.5
C34 C33 H331 119.5
C35 C34 C33 119.7(6)
C35 C34 H341 120.2
C33 C34 H341 120.2
C36 C35 C34 120.7(6)
C36 C35 H351 119.7
C34 C35 H351 119.7
C35 C36 C37 118.8(7)
C35 C36 H361 120.6
C37 C36 H361 120.6
C32 C37 C36 121.8(6)
C32 C37 H371 119.1
C36 C37 H371 119.1
P3 C38 P4 128.3(3)
P3 C38 Cu1 121.6(3)
P4 C38 Cu1 110.1(3)
C38 P3 C45 116.2(3)
C38 P3 C51 115.9(3)
C45 P3 C51 105.5(3)
C38 P3 C39 111.2(2)
C45 P3 C39 104.8(3)
C51 P3 C39 101.6(3)
C40 C39 C44 119.9(5)
C40 C39 P3 122.6(4)
C44 C39 P3 117.5(4)
C41 C40 C39 119.9(6)
C41 C40 H401 120.1
C39 C40 H401 120.1
C42 C41 C40 120.7(6)
C42 C41 H411 119.6
C40 C41 H411 119.6
C41 C42 C43 120.2(6)
C41 C42 H421 119.9
C43 C42 H421 119.9
C42 C43 C44 119.6(6)
C42 C43 H431 120.2
C44 C43 H431 120.2
C39 C44 C43 119.7(5)
C39 C44 H441 120.2
C43 C44 H441 120.2
C46 C45 C50 119.4(6)
C46 C45 P3 118.7(4)
C50 C45 P3 121.9(5)
C47 C46 C45 119.7(6)
C47 C46 H461 120.2
C45 C46 H461 120.2
C46 C47 C48 120.8(7)
C46 C47 H471 119.6
C48 C47 H471 119.6
C49 C48 C47 119.6(7)
C49 C48 H481 120.2
C47 C48 H481 120.2
C48 C49 C50 120.5(6)
C48 C49 H491 119.8
C50 C49 H491 119.8
C49 C50 C45 120.0(6)
C49 C50 H501 120.0
C45 C50 H501 120.0
C52 C51 C56 117.5(6)
C52 C51 P3 121.6(5)
C56 C51 P3 120.8(5)
C51 C52 C53 122.8(7)
C51 C52 H521 118.6
C53 C52 H521 118.6
C52 C53 C54 118.7(7)
C52 C53 H531 120.6
C54 C53 H531 120.6
C55 C54 C53 118.5(7)
C55 C54 H541 120.8
C53 C54 H541 120.8
C54 C55 C56 120.9(6)
C54 C55 H551 119.6
C56 C55 H551 119.6
C51 C56 C55 121.5(6)
C51 C56 H561 119.3
C55 C56 H561 119.3
C38 P4 C57 113.7(3)
C38 P4 C63 119.1(3)
C57 P4 C63 103.9(3)
C38 P4 C69 110.0(3)
C57 P4 C69 105.4(3)
C63 P4 C69 103.5(3)
C58 C57 C62 117.6(6)
C58 C57 P4 120.5(4)
C62 C57 P4 122.0(5)
C59 C58 C57 121.2(6)
C59 C58 H581 119.4
C57 C58 H581 119.4
C60 C59 C58 120.9(6)
C60 C59 H591 119.5
C58 C59 H591 119.5
C59 C60 C61 118.9(6)
C59 C60 H601 120.6
C61 C60 H601 120.6
C62 C61 C60 120.5(6)
C62 C61 H611 119.7
C60 C61 H611 119.7
C61 C62 C57 120.6(6)
C61 C62 H621 119.7
C57 C62 H621 119.7
C64 C63 C68 118.3(6)
C64 C63 P4 121.5(5)
C68 C63 P4 120.2(5)
C63 C64 C65 120.7(7)
C63 C64 H641 119.6
C65 C64 H641 119.6
C66 C65 C64 119.7(8)
C66 C65 H651 120.2
C64 C65 H651 120.2
C65 C66 C67 121.4(7)
C65 C66 H661 119.3
C67 C66 H661 119.3
C66 C67 C68 119.2(8)
C66 C67 H671 120.4
C68 C67 H671 120.4
C67 C68 C63 120.6(7)
C67 C68 H681 119.7
C63 C68 H681 119.7
C70 C69 C74 117.1(6)
C70 C69 P4 123.6(5)
C74 C69 P4 119.2(4)
C69 C70 C71 119.5(8)
C69 C70 H701 120.2
C71 C70 H701 120.2
C72 C71 C70 121.9(8)
C72 C71 H711 119.0
C70 C71 H711 119.0
C73 C72 C71 118.5(7)
C73 C72 H721 120.8
C71 C72 H721 120.8
C72 C73 C74 121.4(7)
C72 C73 H731 119.3
C74 C73 H731 119.3
C73 C74 C69 121.3(5)
C73 C74 H741 119.3
C69 C74 H741 119.3
C78 O1 C75 115.9
C78 O1 H822 40.8
C75 O1 H822 151.4
C76 C75 O1 94.8
C76 C75 H751 112.8
O1 C75 H751 112.8
C76 C75 H752 112.8
O1 C75 H752 112.8
H751 C75 H752 110.2
C75 C76 C77 109.4
C75 C76 H761 109.8
C77 C76 H761 109.8
C75 C76 H762 109.8
C77 C76 H762 109.8
H761 C76 H762 108.2
C75 C76 H801 126.5
C77 C76 H801 83.9
H761 C76 H801 26.6
H762 C76 H801 113.5
C75 C76 H802 161.3
C77 C76 H802 82.8
H761 C76 H802 77.6
H762 C76 H802 51.8
H801 C76 H802 67.4
C78 C77 C76 105.2
C78 C77 H771 110.7
C76 C77 H771 110.7
C78 C77 H772 110.7
C76 C77 H772 110.7
H771 C77 H772 108.8
C78 C77 H811 85.7
C76 C77 H811 122.2
H771 C77 H811 25.1
H772 C77 H811 117.7
C78 C77 H812 111.9
C76 C77 H812 118.5
H771 C77 H812 99.9
H772 C77 H812 9.7
H811 C77 H812 108.1
O1 C78 C77 108.8
O1 C78 H781 109.9
C77 C78 H781 109.9
O1 C78 H782 109.9
C77 C78 H782 109.9
H781 C78 H782 108.3
O1 C78 H811 116.3
C77 C78 H811 39.6
H781 C78 H811 130.8
H782 C78 H811 71.1
O1 C78 H821 81.9
C77 C78 H821 99.5
H781 C78 H821 36.1
H782 C78 H821 141.6
H811 C78 H821 137.6
O1 C78 H822 68.1
C77 C78 H822 175.0
H781 C78 H822 75.0
H782 C78 H822 68.5
H811 C78 H822 137.7
H821 C78 H822 84.0
C79 O2 C82 118.0
C79 O2 H751 62.3
C82 O2 H751 178.5
C79 O2 H752 61.6
C82 O2 H752 99.6
H751 O2 H752 81.8
O2 C79 C80 82.5
O2 C79 H751 45.1
C80 C79 H751 112.0
O2 C79 H752 52.2
C80 C79 H752 116.7
H751 C79 H752 67.9
O2 C79 H761 86.0
C80 C79 H761 31.9
H751 C79 H761 94.1
H752 C79 H761 135.8
O2 C79 H762 105.5
C80 C79 H762 45.7
H751 C79 H762 149.7
H752 C79 H762 101.5
H761 C79 H762 73.6
O2 C79 H791 114.9
C80 C79 H791 114.9
H751 C79 H791 71.7
H752 C79 H791 122.9
H761 C79 H791 84.5
H762 C79 H791 132.2
O2 C79 H792 114.9
C80 C79 H792 114.9
H751 C79 H792 124.2
H752 C79 H792 65.0
H761 C79 H792 141.1
H762 C79 H792 69.4
H791 C79 H792 111.9
C81 C80 C79 118.0
C81 C80 H761 131.0
C79 C80 H761 64.2
C81 C80 H762 107.5
C79 C80 H762 50.7
H761 C80 H762 107.2
C81 C80 H801 107.8
C79 C80 H801 107.8
H761 C80 H801 43.6
H762 C80 H801 144.5
C81 C80 H802 107.8
C79 C80 H802 107.8
H761 C80 H802 117.9
H762 C80 H802 64.4
H801 C80 H802 107.2
C80 C81 C82 110.9
C80 C81 H771 91.0
C82 C81 H771 133.7
C80 C81 H772 104.9
C82 C81 H772 104.2
H771 C81 H772 108.8
C80 C81 H811 109.5
C82 C81 H811 109.5
H771 C81 H811 25.1
H772 C81 H811 117.7
C80 C81 H812 109.5
C82 C81 H812 109.4
H771 C81 H812 99.9
H772 C81 H812 9.7
H811 C81 H812 108.0
C81 C82 O2 89.0
C81 C82 H781 96.7
O2 C82 H781 169.8
C81 C82 H782 73.9
O2 C82 H782 115.3
H781 C82 H782 74.6
C81 C82 H821 113.8
O2 C82 H821 113.8
H781 C82 H821 56.1
H782 C82 H821 130.4
C81 C82 H822 113.8
O2 C82 H822 113.8
H781 C82 H822 71.6
H782 C82 H822 39.9
H821 C82 H822 111.0
C86 O3 C83 93.6
C86 O3 H891 82.8
C83 O3 H891 143.7
C86 O3 H892 156.1
C83 O3 H892 103.3
H891 O3 H892 92.8
O3 C83 C84 105.1
O3 C83 H831 110.7
C84 C83 H831 110.7
O3 C83 H832 110.7
C84 C83 H832 110.7
H831 C83 H832 108.8
O3 C83 H872 121.7
C84 C83 H872 19.2
H831 C83 H872 94.2
H832 C83 H872 109.1
O3 C83 H882 100.2
C84 C83 H882 154.6
H831 C83 H882 56.3
H832 C83 H882 61.4
H872 C83 H882 136.2
C85 C84 C83 105.9
C85 C84 H841 110.6
C83 C84 H841 110.5
C85 C84 H842 110.5
C83 C84 H842 110.5
H841 C84 H842 108.7
C85 C84 H872 147.6
C83 C84 H872 53.2
H841 C84 H872 64.8
H842 C84 H872 100.8
C84 C85 C86 89.8
C84 C85 H851 113.7
C86 C85 H851 113.7
C84 C85 H852 113.7
C86 C85 H852 113.7
H851 C85 H852 110.9
C84 C85 H901 123.8
C86 C85 H901 80.2
H851 C85 H901 34.5
H852 C85 H901 121.0
O3 C86 C85 81.5
O3 C86 H861 115.0
C85 C86 H861 115.0
O3 C86 H862 115.0
C85 C86 H862 115.0
H861 C86 H862 112.1
C87 O4 C90 100.2
C87 O4 H852 109.3
C90 O4 H852 87.5
C88 C87 O4 103.9
C88 C87 H832 30.2
O4 C87 H832 126.6
C88 C87 H842 172.4
O4 C87 H842 82.2
H832 C87 H842 142.3
C88 C87 H871 111.0
O4 C87 H871 111.0
H832 C87 H871 83.0
H842 C87 H871 62.2
C88 C87 H872 111.0
O4 C87 H872 111.0
H832 C87 H872 112.0
H842 C87 H872 70.2
H871 C87 H872 109.0
C87 C88 C89 102.3
C87 C88 H831 83.8
C89 C88 H831 93.1
C87 C88 H832 65.8
C89 C88 H832 168.0
H831 C88 H832 84.6
C87 C88 H881 111.3
C89 C88 H881 111.3
H831 C88 H881 146.6
H832 C88 H881 75.9
C87 C88 H882 111.3
C89 C88 H882 111.3
H831 C88 H882 38.3
H832 C88 H882 73.7
H881 C88 H882 109.2
C90 C89 C88 110.5
C90 C89 H891 109.6
C88 C89 H891 109.6
C90 C89 H892 109.6
C88 C89 H892 109.6
H891 C89 H892 108.1
C89 C90 O4 100.3
C89 C90 H851 114.7
O4 C90 H851 85.3
C89 C90 H862 82.2
O4 C90 H862 74.7
H851 C90 H862 156.1
C89 C90 H901 111.7
O4 C90 H901 111.7
H851 C90 H901 26.8
H862 C90 H901 162.3
C89 C90 H902 111.7
O4 C90 H902 111.7
H851 C90 H902 126.2
H862 C90 H902 53.6
H901 C90 H902 109.5

loop_
_geom_bond_atom_site_label_1
_geom_bond_atom_site_label_2
_geom_bond_distance
Cu1 C1 1.944(5)
Cu1 C38 1.951(5)
C1 P1 1.683(6)
C1 P2 1.688(6)
P1 C9 1.835(6)
P1 C2 1.835(5)
P1 C14 1.835(6)
C2 C7 1.358(8)
C2 C3 1.406(8)
C3 C4 1.393(8)
C3 H31 0.9500
C4 C5 1.368(9)
C4 H41 0.9500
C5 C6 1.363(8)
C5 H51 0.9500
C6 C7 1.400(7)
C6 H61 0.9500
C7 H71 0.9500
C8 C10 1.372(9)
C8 C9 1.379(8)
C8 H81 0.9500
C9 C13 1.387(8)
C10 C11 1.382(9)
C10 H101 0.9500
C11 C12 1.365(9)
C11 H111 0.9500
C12 C13 1.394(8)
C12 H121 0.9500
C13 H131 0.9500
C14 C19 1.384(7)
C14 C15 1.392(8)
C15 C16 1.373(8)
C15 H151 0.9500
C16 C17 1.387(9)
C16 H161 0.9500
C17 C18 1.374(10)
C17 H171 0.9500
C18 C19 1.380(8)
C18 H181 0.9500
C19 H191 0.9500
P2 C26 1.814(6)
P2 C32 1.828(6)
P2 C20 1.828(5)
C20 C21 1.362(8)
C20 C25 1.405(8)
C21 C22 1.401(8)
C21 H211 0.9500
C22 C23 1.380(10)
C22 H221 0.9500
C23 C24 1.364(10)
C23 H231 0.9500
C24 C25 1.392(8)
C24 H241 0.9500
C25 H251 0.9500
C26 C31 1.384(8)
C26 C27 1.408(7)
C27 C28 1.365(8)
C27 H271 0.9500
C28 C29 1.375(9)
C28 H281 0.9500
C29 C30 1.401(8)
C29 H291 0.9500
C30 C31 1.368(8)
C30 H301 0.9500
C31 H311 0.9500
C32 C33 1.379(8)
C32 C37 1.384(9)
C33 C34 1.394(8)
C33 H331 0.9500
C34 C35 1.379(9)
C34 H341 0.9500
C35 C36 1.368(9)
C35 H351 0.9500
C36 C37 1.398(9)
C36 H361 0.9500
C37 H371 0.9500
C38 P3 1.673(6)
C38 P4 1.694(5)
P3 C45 1.825(6)
P3 C51 1.833(6)
P3 C39 1.835(5)
C39 C40 1.386(8)
C39 C44 1.392(8)
C40 C41 1.384(7)
C40 H401 0.9500
C41 C42 1.375(9)
C41 H411 0.9500
C42 C43 1.384(9)
C42 H421 0.9500
C43 C44 1.404(7)
C43 H431 0.9500
C44 H441 0.9500
C45 C46 1.385(8)
C45 C50 1.399(8)
C46 C47 1.380(9)
C46 H461 0.9500
C47 C48 1.386(9)
C47 H471 0.9500
C48 C49 1.367(10)
C48 H481 0.9500
C49 C50 1.382(9)
C49 H491 0.9500
C50 H501 0.9500
C51 C52 1.358(8)
C51 C56 1.369(8)
C52 C53 1.373(10)
C52 H521 0.9500
C53 C54 1.400(10)
C53 H531 0.9500
C54 C55 1.362(9)
C54 H541 0.9500
C55 C56 1.370(9)
C55 H551 0.9500
C56 H561 0.9500
P4 C57 1.805(6)
P4 C63 1.828(6)
P4 C69 1.852(6)
C57 C58 1.390(8)
C57 C62 1.410(8)
C58 C59 1.382(8)
C58 H581 0.9500
C59 C60 1.378(9)
C59 H591 0.9500
C60 C61 1.392(9)
C60 H601 0.9500
C61 C62 1.384(10)
C61 H611 0.9500
C62 H621 0.9500
C63 C64 1.372(9)
C63 C68 1.401(8)
C64 C65 1.389(9)
C64 H641 0.9500
C65 C66 1.359(11)
C65 H651 0.9500
C66 C67 1.362(11)
C66 H661 0.9500
C67 C68 1.386(9)
C67 H671 0.9500
C68 H681 0.9500
C69 C70 1.352(8)
C69 C74 1.386(7)
C70 C71 1.392(11)
C70 H701 0.9500
C71 C72 1.339(11)
C71 H711 0.9500
C72 C73 1.326(9)
C72 H721 0.9500
C73 C74 1.354(8)
C73 H731 0.9500
C74 H741 0.9500
O1 C78 1.1841
O1 C75 1.4386
O1 H822 1.1605
C75 C76 1.3269
C75 H751 0.9599
C75 H752 0.9600
C76 C77 1.4612
C76 H761 0.9600
C76 H762 0.9600
C76 H801 1.3768
C76 H802 1.4064
C77 C78 1.2295
C77 H771 0.9599
C77 H772 0.9600
C77 H811 0.9607
C77 H812 0.9591
C78 H781 0.9602
C78 H782 0.9599
C78 H811 1.5031
C78 H821 1.4432
C78 H822 0.8173
O2 C79 1.4925
O2 C82 1.5588
O2 H751 1.1071
O2 H752 1.2892
C79 C80 1.5338
C79 H751 1.3848
C79 H752 1.4342
C79 H761 1.3892
C79 H762 1.1946
C79 H791 0.9599
C79 H792 0.9600
C80 C81 1.3682
C80 H761 0.8155
C80 H762 1.1055
C80 H801 0.9601
C80 H802 0.9601
C81 C82 1.4595
C81 H771 0.9589
C81 H772 0.9611
C81 H811 0.9599
C81 H812 0.9602
C82 H781 0.8974
C82 H782 1.5324
C82 H821 0.9600
C82 H822 0.9600
O3 C86 1.3915
O3 C83 1.4963
O3 H891 1.1069
O3 H892 1.0385
C83 C84 1.5138
C83 H831 0.9599
C83 H832 0.9600
C83 H872 1.2720
C83 H882 1.0143
C84 C85 1.3316
C84 H841 0.9599
C84 H842 0.9601
C84 H872 0.5223
C85 C86 2.0160
C85 H851 0.9600
C85 H852 0.9600
C85 H901 1.3334
C86 H861 0.9601
C86 H862 0.9601
O4 C87 1.5412
O4 C90 1.5589
O4 H852 1.4563
C87 C88 1.3477
C87 H832 1.2357
C87 H842 1.0788
C87 H871 0.9600
C87 H872 0.9600
C88 C89 1.5703
C88 H831 1.4711
C88 H832 0.6810
C88 H881 0.9600
C88 H882 0.9600
C89 C90 1.4163
C89 H891 0.9600
C89 H892 0.9601
C90 H851 1.4912
C90 H862 1.5493
C90 H901 0.9600
C90 H902 0.9600
